data_2206876
loop_
_publ_author_name
'K. Ravikumar'
'B. Sridhar'

_publ_section_title
;
 Quetiapine hemifumarate
;
_journal_coeditor_code BT6732
_journal_issue 10
_journal_name_full 'Acta Crystallographica Section E'
_journal_page_first o3245
_journal_page_last o3248
_journal_paper_doi 10.1107/S1600536805028357
_journal_volume 61
_journal_year 2005
_chemical_formula_moiety '2(C21 H26 O2 N3 S +), C4 H2 O4 2-'
_chemical_formula_sum 'C46 H54 N6 O8 S2'
_chemical_formula_weight 883.08
_chemical_name_systematic
;
1-[2-(2-hydroxyethoxy)ethyl]-4-(dibenzo[b,f][1,4]thiazepin-11-
yl)piperazinium hemifumarate
;
_space_group_IT_number 14
_symmetry_cell_setting monoclinic
_symmetry_space_group_name_Hall '-P 2ybc'
_symmetry_space_group_name_H-M 'P 1 21/c 1'
_atom_sites_solution_hydrogens geom
_atom_sites_solution_primary direct
_atom_sites_solution_secondary difmap
_audit_creation_method SHELXL-97
_cell_angle_alpha 90.00
_cell_angle_beta 92.3270(10)
_cell_angle_gamma 90.00
_cell_formula_units_Z 2
_cell_length_a 11.9479(8)
_cell_length_b 13.2197(9)
_cell_length_c 13.9479(9)
_cell_measurement_reflns_used 5025
_cell_measurement_temperature 273(2)
_cell_measurement_theta_max 27.59
_cell_measurement_theta_min 2.30
_cell_volume 2201.2(3)
_computing_cell_refinement 'SAINT (Bruker, 2001)'
_computing_data_collection 'SMART (Bruker, 2001)'
_computing_data_reduction SAINT
_computing_molecular_graphics 'SHELXTL/PC (Sheldrick, 1990) and MERCURY (Bruno et al., 2002)'
_computing_publication_material SHELXL97
_computing_structure_refinement 'SHELXL97 (Sheldrick, 1997)'
_computing_structure_solution 'SHELXS97 (Sheldrick, 1997)'
_diffrn_ambient_temperature 273(2)
_diffrn_measured_fraction_theta_full 0.972
_diffrn_measured_fraction_theta_max 0.972
_diffrn_measurement_device 'Bruker SMART APEX CCD area-detector'
_diffrn_measurement_device_type 'CCD Area Detector'
_diffrn_measurement_method \w
_diffrn_radiation_monochromator graphite
_diffrn_radiation_source 'fine-focus sealed tube'
_diffrn_radiation_type MoK\a
_diffrn_radiation_wavelength 0.71073
_diffrn_reflns_av_R_equivalents 0.0241
_diffrn_reflns_av_sigmaI/netI 0.0181
_diffrn_reflns_limit_h_max 15
_diffrn_reflns_limit_h_min -15
_diffrn_reflns_limit_k_max 17
_diffrn_reflns_limit_k_min -17
_diffrn_reflns_limit_l_max 18
_diffrn_reflns_limit_l_min -18
_diffrn_reflns_number 24936
_diffrn_reflns_theta_full 28.00
_diffrn_reflns_theta_max 28.00
_diffrn_reflns_theta_min 1.71
_diffrn_standards_number 0
_exptl_absorpt_coefficient_mu 0.182
_exptl_absorpt_correction_type none
_exptl_crystal_colour colorless
_exptl_crystal_density_diffrn 1.332
_exptl_crystal_density_method 'not measured'
_exptl_crystal_description needle
_exptl_crystal_F_000 936
_exptl_crystal_size_max 0.22
_exptl_crystal_size_mid 0.13
_exptl_crystal_size_min 0.08
_refine_diff_density_max 0.330
_refine_diff_density_min -0.249
_refine_ls_extinction_method none
_refine_ls_goodness_of_fit_ref 1.116
_refine_ls_hydrogen_treatment mixed
_refine_ls_matrix_type full
_refine_ls_number_parameters 285
_refine_ls_number_reflns 5179
_refine_ls_number_restraints 0
_refine_ls_restrained_S_all 1.116
_refine_ls_R_factor_all 0.0606
_refine_ls_R_factor_gt 0.0547
_refine_ls_shift/su_max 0.000
_refine_ls_shift/su_mean 0.000
_refine_ls_structure_factor_coef Fsqd
_refine_ls_weighting_details 'calc w = 1/[\s^2^(Fo^2^)+(0.0578P)^2^+0.9667P] where P = (Fo^2^+2Fc^2^)/3'
_refine_ls_weighting_scheme calc
_refine_ls_wR_factor_gt 0.1322
_refine_ls_wR_factor_ref 0.1362
_reflns_number_gt 4655
_reflns_number_total 5179
_reflns_threshold_expression I>2\s(I)
_cod_data_source_file bt6732.cif
_cod_data_source_block I
_cod_depositor_comments
;

2019-10-14
Z value and formula fixed to values more according to usual
chemical conventions.                 miguel
;
_cod_original_formula_sum 'C23 H27 N3 O4 S'
_cod_original_formula_weight 441.54
_cod_original_formula_moiety 'C21 H26 O2 N3 S +, 0.5C4 H2 O4 2-'
_cod_original_formula_units_Z 4
_cod_original_sg_symbol_H-M 'P 21/c'
_cod_database_code 2206876
_cod_database_fobs_code 2206876

loop_
_symmetry_equiv_pos_as_xyz
'x, y, z'
'-x, y+1/2, -z+1/2'
'-x, -y, -z'
'x, -y-1/2, z-1/2'

loop_
_atom_site_label
_atom_site_fract_x
_atom_site_fract_y
_atom_site_fract_z
_atom_site_U_iso_or_equiv
_atom_site_adp_type
_atom_site_calc_flag
_atom_site_refinement_flags
_atom_site_occupancy
_atom_site_type_symbol
S1 0.67917(5) 0.23918(4) 1.21306(4) 0.04982(16) Uani d . 1 S
O1 0.02234(11) 0.41896(10) 0.83165(9) 0.0455(3) Uani d . 1 O
O2 -0.16062(13) 0.56205(15) 0.78615(12) 0.0703(5) Uani d . 1 O
H2 -0.1591 0.5660 0.7275 0.106 Uiso calc R 1 H
N1 0.46811(12) 0.36975(12) 1.16361(10) 0.0372(3) Uani d . 1 N
H1N 0.2176(16) 0.2380(16) 0.8787(14) 0.037(5) Uiso d . 1 H
N2 0.41724(11) 0.31784(12) 1.01269(10) 0.0371(3) Uani d . 1 N
N3 0.24826(11) 0.29750(11) 0.86343(9) 0.0307(3) Uani d . 1 N
C1 0.70266(14) 0.29197(14) 1.09893(12) 0.0378(4) Uani d . 1 C
C2 0.61584(14) 0.34007(12) 1.04670(11) 0.0333(3) Uani d . 1 C
C3 0.49932(13) 0.34088(12) 1.08108(11) 0.0320(3) Uani d . 1 C
C4 0.54110(14) 0.40333(14) 1.23794(11) 0.0364(4) Uani d . 1 C
C5 0.50722(18) 0.48747(16) 1.28965(13) 0.0496(5) Uani d . 1 C
H5 0.4427 0.5221 1.2696 0.060 Uiso calc R 1 H
C6 0.5678(2) 0.52017(19) 1.37005(15) 0.0619(6) Uani d . 1 C
H6 0.5441 0.5767 1.4033 0.074 Uiso calc R 1 H
C7 0.6632(2) 0.4697(2) 1.40139(15) 0.0637(6) Uani d . 1 C
H7 0.7037 0.4918 1.4558 0.076 Uiso calc R 1 H
C8 0.69821(18) 0.38651(18) 1.35184(14) 0.0538(5) Uani d . 1 C
H8 0.7631 0.3528 1.3726 0.065 Uiso calc R 1 H
C9 0.63751(15) 0.35192(14) 1.27059(12) 0.0401(4) Uani d . 1 C
C10 0.80920(16) 0.28831(17) 1.06292(16) 0.0509(5) Uani d . 1 C
H10 0.8661 0.2537 1.0965 0.061 Uiso calc R 1 H
C11 0.83106(17) 0.33554(19) 0.97797(16) 0.0573(6) Uani d . 1 C
H11 0.9024 0.3319 0.9538 0.069 Uiso calc R 1 H
C12 0.74784(19) 0.38824(16) 0.92836(14) 0.0526(5) Uani d . 1 C
H12 0.7638 0.4228 0.8725 0.063 Uiso calc R 1 H
C13 0.64046(16) 0.38960(14) 0.96192(12) 0.0413(4) Uani d . 1 C
H13 0.5841 0.4240 0.9275 0.050 Uiso calc R 1 H
C14 0.43095(14) 0.24429(13) 0.93601(12) 0.0360(4) Uani d . 1 C
H14A 0.4021 0.1791 0.9553 0.043 Uiso calc R 1 H
H14B 0.5099 0.2365 0.9240 0.043 Uiso calc R 1 H
C15 0.36893(14) 0.27925(13) 0.84560(11) 0.0348(4) Uani d . 1 C
H15A 0.4026 0.3412 0.8230 0.042 Uiso calc R 1 H
H15B 0.3752 0.2283 0.7960 0.042 Uiso calc R 1 H
C16 0.23632(14) 0.36913(14) 0.94511(12) 0.0366(4) Uani d . 1 C
H16A 0.1577 0.3764 0.9585 0.044 Uiso calc R 1 H
H16B 0.2647 0.4351 0.9276 0.044 Uiso calc R 1 H
C17 0.29978(14) 0.33152(15) 1.03376(12) 0.0387(4) Uani d . 1 C
H17A 0.2933 0.3800 1.0854 0.046 Uiso calc R 1 H
H17B 0.2684 0.2678 1.0541 0.046 Uiso calc R 1 H
C18 0.18940(15) 0.33216(15) 0.77255(12) 0.0406(4) Uani d . 1 C
H18A 0.2076 0.2861 0.7213 0.049 Uiso calc R 1 H
H18B 0.2178 0.3984 0.7561 0.049 Uiso calc R 1 H
C19 0.06342(16) 0.33834(15) 0.77731(15) 0.0468(4) Uani d . 1 C
H19A 0.0317 0.3438 0.7124 0.056 Uiso calc R 1 H
H19B 0.0367 0.2755 0.8040 0.056 Uiso calc R 1 H
C20 0.03659(17) 0.51652(16) 0.79182(15) 0.0496(5) Uani d . 1 C
H20A 0.0323 0.5128 0.7223 0.060 Uiso calc R 1 H
H20B 0.1093 0.5436 0.8118 0.060 Uiso calc R 1 H
C21 -0.0544(2) 0.58319(17) 0.82660(18) 0.0617(6) Uani d . 1 C
H21A -0.0569 0.5765 0.8957 0.074 Uiso calc R 1 H
H21B -0.0359 0.6530 0.8126 0.074 Uiso calc R 1 H
O3 -0.06674(14) 0.68278(12) 0.48024(13) 0.0689(5) Uani d . 1 O
O4 -0.16634(12) 0.62037(11) 0.59699(10) 0.0521(4) Uani d . 1 O
C22 -0.09474(15) 0.61342(14) 0.53231(14) 0.0420(4) Uani d . 1 C
C23 -0.04473(16) 0.50922(15) 0.52307(13) 0.0438(4) Uani d . 1 C
H23 -0.0802 0.4553 0.5521 0.053 Uiso calc R 1 H

loop_
_atom_site_aniso_label
_atom_site_aniso_U_11
_atom_site_aniso_U_22
_atom_site_aniso_U_33
_atom_site_aniso_U_12
_atom_site_aniso_U_13
_atom_site_aniso_U_23
S1 0.0578(3) 0.0458(3) 0.0453(3) 0.0060(2) -0.0041(2) 0.0118(2)
O1 0.0474(7) 0.0426(7) 0.0466(7) 0.0092(6) 0.0048(6) 0.0041(6)
O2 0.0576(10) 0.0902(13) 0.0641(10) 0.0193(9) 0.0135(8) 0.0275(9)
N1 0.0348(7) 0.0478(8) 0.0290(7) -0.0036(6) 0.0001(5) -0.0012(6)
N2 0.0308(7) 0.0495(8) 0.0308(7) 0.0036(6) 0.0003(5) -0.0089(6)
N3 0.0314(7) 0.0335(7) 0.0272(6) -0.0012(5) 0.0023(5) -0.0032(5)
C1 0.0356(9) 0.0396(9) 0.0382(9) -0.0016(7) 0.0005(7) -0.0014(7)
C2 0.0344(8) 0.0349(8) 0.0307(8) -0.0047(6) 0.0023(6) -0.0010(6)
C3 0.0333(8) 0.0323(8) 0.0304(8) -0.0007(6) 0.0000(6) 0.0030(6)
C4 0.0390(9) 0.0440(9) 0.0263(7) -0.0092(7) 0.0019(6) 0.0032(7)
C5 0.0565(12) 0.0544(12) 0.0378(9) -0.0013(9) 0.0001(8) -0.0054(8)
C6 0.0779(16) 0.0630(14) 0.0445(11) -0.0100(12) -0.0015(11) -0.0162(10)
C7 0.0713(15) 0.0776(16) 0.0408(11) -0.0226(12) -0.0141(10) -0.0078(11)
C8 0.0492(11) 0.0708(14) 0.0404(10) -0.0120(10) -0.0108(8) 0.0101(10)
C9 0.0427(9) 0.0457(10) 0.0318(8) -0.0085(8) 0.0004(7) 0.0071(7)
C10 0.0359(10) 0.0600(12) 0.0567(12) 0.0011(8) -0.0010(8) -0.0134(10)
C11 0.0388(10) 0.0746(15) 0.0595(13) -0.0142(10) 0.0152(9) -0.0212(11)
C12 0.0643(13) 0.0554(12) 0.0394(10) -0.0255(10) 0.0183(9) -0.0103(9)
C13 0.0502(10) 0.0416(9) 0.0324(8) -0.0091(8) 0.0031(7) -0.0007(7)
C14 0.0336(8) 0.0391(9) 0.0351(8) 0.0035(7) 0.0003(6) -0.0071(7)
C15 0.0344(8) 0.0400(9) 0.0304(8) 0.0018(7) 0.0067(6) -0.0062(6)
C16 0.0337(8) 0.0434(9) 0.0326(8) 0.0040(7) 0.0016(6) -0.0111(7)
C17 0.0313(8) 0.0566(11) 0.0283(8) 0.0014(7) 0.0027(6) -0.0085(7)
C18 0.0469(10) 0.0469(10) 0.0279(8) 0.0076(8) -0.0007(7) -0.0031(7)
C19 0.0440(10) 0.0445(10) 0.0510(11) 0.0038(8) -0.0088(8) -0.0051(8)
C20 0.0491(11) 0.0499(11) 0.0498(11) 0.0003(9) 0.0017(9) 0.0053(9)
C21 0.0732(16) 0.0485(12) 0.0634(14) 0.0170(11) 0.0034(11) 0.0054(10)
O3 0.0691(10) 0.0533(9) 0.0867(12) 0.0146(8) 0.0316(9) 0.0097(8)
O4 0.0599(9) 0.0479(8) 0.0492(8) 0.0172(6) 0.0107(7) 0.0016(6)
C22 0.0396(9) 0.0405(9) 0.0454(10) 0.0077(7) -0.0031(8) -0.0050(8)
C23 0.0449(10) 0.0424(10) 0.0441(10) 0.0056(8) -0.0006(8) -0.0028(8)

loop_
_atom_type_symbol
_atom_type_description
_atom_type_scat_dispersion_real
_atom_type_scat_dispersion_imag
_atom_type_scat_source
C C 0.0033 0.0016 'International Tables Vol C Tables 4.2.6.8 and 6.1.1.4'
H H 0.0000 0.0000 'International Tables Vol C Tables 4.2.6.8 and 6.1.1.4'
N N 0.0061 0.0033 'International Tables Vol C Tables 4.2.6.8 and 6.1.1.4'
O O 0.0106 0.0060 'International Tables Vol C Tables 4.2.6.8 and 6.1.1.4'
S S 0.1246 0.1234 'International Tables Vol C Tables 4.2.6.8 and 6.1.1.4'

loop_
_geom_angle_atom_site_label_1
_geom_angle_atom_site_label_2
_geom_angle_atom_site_label_3
_geom_angle_site_symmetry_1
_geom_angle
_geom_angle_publ_flag
C1 S1 C9 . 97.66(8) ?
C19 O1 C20 . 115.34(15) ?
C21 O2 H2 . 109.5 ?
C3 N1 C4 . 124.35(15) ?
C3 N2 C17 . 119.91(13) ?
C3 N2 C14 . 123.93(14) ?
C17 N2 C14 . 111.61(13) ?
C15 N3 C16 . 110.65(12) y
C15 N3 C18 . 109.41(12) y
C16 N3 C18 . 113.33(13) y
C15 N3 H1N . 107.7(13) ?
C16 N3 H1N . 108.8(12) ?
C18 N3 H1N . 106.7(13) ?
C10 C1 C2 . 119.99(17) ?
C10 C1 S1 . 119.51(15) ?
C2 C1 S1 . 120.46(13) ?
C13 C2 C1 . 118.60(16) ?
C13 C2 C3 . 120.11(15) ?
C1 C2 C3 . 121.28(14) ?
N1 C3 N2 . 117.63(14) ?
N1 C3 C2 . 126.89(15) ?
N2 C3 C2 . 115.12(13) ?
C5 C4 C9 . 118.16(16) ?
C5 C4 N1 . 116.81(17) ?
C9 C4 N1 . 124.58(17) ?
C6 C5 C4 . 121.1(2) ?
C6 C5 H5 . 119.4 ?
C4 C5 H5 . 119.4 ?
C7 C6 C5 . 120.5(2) ?
C7 C6 H6 . 119.8 ?
C5 C6 H6 . 119.8 ?
C8 C7 C6 . 119.56(19) ?
C8 C7 H7 . 120.2 ?
C6 C7 H7 . 120.2 ?
C7 C8 C9 . 120.8(2) ?
C7 C8 H8 . 119.6 ?
C9 C8 H8 . 119.6 ?
C8 C9 C4 . 119.92(19) ?
C8 C9 S1 . 119.74(16) ?
C4 C9 S1 . 120.26(13) ?
C11 C10 C1 . 120.4(2) ?
C11 C10 H10 . 119.8 ?
C1 C10 H10 . 119.8 ?
C10 C11 C12 . 120.30(18) ?
C10 C11 H11 . 119.8 ?
C12 C11 H11 . 119.8 ?
C11 C12 C13 . 119.80(19) ?
C11 C12 H12 . 120.1 ?
C13 C12 H12 . 120.1 ?
C12 C13 C2 . 120.78(19) ?
C12 C13 H13 . 119.6 ?
C2 C13 H13 . 119.6 ?
N2 C14 C15 . 110.03(13) ?
N2 C14 H14A . 109.7 ?
C15 C14 H14A . 109.7 ?
N2 C14 H14B . 109.7 ?
C15 C14 H14B . 109.7 ?
H14A C14 H14B . 108.2 ?
N3 C15 C14 . 110.80(13) y
N3 C15 H15A . 109.5 ?
C14 C15 H15A . 109.5 ?
N3 C15 H15B . 109.5 ?
C14 C15 H15B . 109.5 ?
H15A C15 H15B . 108.1 ?
N3 C16 C17 . 110.86(14) ?
N3 C16 H16A . 109.5 ?
C17 C16 H16A . 109.5 ?
N3 C16 H16B . 109.5 ?
C17 C16 H16B . 109.5 ?
H16A C16 H16B . 108.1 ?
N2 C17 C16 . 109.38(13) ?
N2 C17 H17A . 109.8 ?
C16 C17 H17A . 109.8 ?
N2 C17 H17B . 109.8 ?
C16 C17 H17B . 109.8 ?
H17A C17 H17B . 108.2 ?
N3 C18 C19 . 114.46(15) y
N3 C18 H18A . 108.6 ?
C19 C18 H18A . 108.6 ?
N3 C18 H18B . 108.6 ?
C19 C18 H18B . 108.6 ?
H18A C18 H18B . 107.6 ?
O1 C19 C18 . 115.73(16) ?
O1 C19 H19A . 108.3 ?
C18 C19 H19A . 108.3 ?
O1 C19 H19B . 108.3 ?
C18 C19 H19B . 108.3 ?
H19A C19 H19B . 107.4 ?
O1 C20 C21 . 107.97(17) ?
O1 C20 H20A . 110.1 ?
C21 C20 H20A . 110.1 ?
O1 C20 H20B . 110.1 ?
C21 C20 H20B . 110.1 ?
H20A C20 H20B . 108.4 ?
O2 C21 C20 . 114.3(2) ?
O2 C21 H21A . 108.7 ?
C20 C21 H21A . 108.7 ?
O2 C21 H21B . 108.7 ?
C20 C21 H21B . 108.7 ?
H21A C21 H21B . 107.6 ?
O3 C22 O4 . 125.06(17) ?
O3 C22 C23 . 120.94(17) ?
O4 C22 C23 . 114.00(17) ?
C23 C23 C22 3_566 123.6(2) ?
C23 C23 H23 3_566 118.2 ?
C22 C23 H23 . 118.2 ?

loop_
_geom_bond_atom_site_label_1
_geom_bond_atom_site_label_2
_geom_bond_site_symmetry_2
_geom_bond_distance
_geom_bond_publ_flag
S1 C1 . 1.7710(18) y
S1 C9 . 1.773(2) y
O1 C19 . 1.408(2) ?
O1 C20 . 1.417(2) ?
O2 C21 . 1.396(3) ?
O2 H2 . 0.8200 ?
N1 C3 . 1.282(2) ?
N1 C4 . 1.400(2) ?
N2 C3 . 1.374(2) y
N2 C17 . 1.457(2) y
N2 C14 . 1.460(2) y
N3 C15 . 1.493(2) y
N3 C16 . 1.493(2) y
N3 C18 . 1.496(2) y
N3 H1N . 0.90(2) ?
C1 C10 . 1.388(3) ?
C1 C2 . 1.396(2) ?
C2 C13 . 1.393(2) ?
C2 C3 . 1.491(2) ?
C4 C5 . 1.395(3) ?
C4 C9 . 1.398(3) ?
C5 C6 . 1.379(3) ?
C5 H5 . 0.9300 ?
C6 C7 . 1.376(4) ?
C6 H6 . 0.9300 ?
C7 C8 . 1.373(3) ?
C7 H7 . 0.9300 ?
C8 C9 . 1.397(3) ?
C8 H8 . 0.9300 ?
C10 C11 . 1.374(3) ?
C10 H10 . 0.9300 ?
C11 C12 . 1.377(3) ?
C11 H11 . 0.9300 ?
C12 C13 . 1.384(3) ?
C12 H12 . 0.9300 ?
C13 H13 . 0.9300 ?
C14 C15 . 1.509(2) ?
C14 H14A . 0.9700 ?
C14 H14B . 0.9700 ?
C15 H15A . 0.9700 ?
C15 H15B . 0.9700 ?
C16 C17 . 1.508(2) ?
C16 H16A . 0.9700 ?
C16 H16B . 0.9700 ?
C17 H17A . 0.9700 ?
C17 H17B . 0.9700 ?
C18 C19 . 1.511(3) ?
C18 H18A . 0.9700 ?
C18 H18B . 0.9700 ?
C19 H19A . 0.9700 ?
C19 H19B . 0.9700 ?
C20 C21 . 1.496(3) ?
C20 H20A . 0.9700 ?
C20 H20B . 0.9700 ?
C21 H21A . 0.9700 ?
C21 H21B . 0.9700 ?
O3 C22 . 1.225(2) ?
O4 C22 . 1.272(2) ?
C22 C23 . 1.509(3) ?
C23 C23 3_566 1.293(4) ?
C23 H23 . 0.9300 ?

loop_
_geom_hbond_atom_site_label_D
_geom_hbond_atom_site_label_H
_geom_hbond_atom_site_label_A
_geom_hbond_site_symmetry_A
_geom_hbond_distance_DH
_geom_hbond_distance_HA
_geom_hbond_distance_DA
_geom_hbond_angle_DHA
O2 H2 O4 . 0.82 1.96 2.747(2) 162
N3 H1N O4 2_546 0.90(2) 1.71(2) 2.606(2) 175.8(19)

loop_
_geom_torsion_atom_site_label_1
_geom_torsion_atom_site_label_2
_geom_torsion_atom_site_label_3
_geom_torsion_atom_site_label_4
_geom_torsion_site_symmetry_4
_geom_torsion
_geom_torsion_publ_flag
C9 S1 C1 C10 . 118.05(16) y
C9 S1 C1 C2 . -59.75(16) ?
C10 C1 C2 C13 . -4.3(3) ?
S1 C1 C2 C13 . 173.48(13) ?
C10 C1 C2 C3 . 176.95(17) ?
S1 C1 C2 C3 . -5.3(2) ?
C4 N1 C3 N2 . -174.76(16) ?
C4 N1 C3 C2 . -2.1(3) ?
C17 N2 C3 N1 . 3.1(2) ?
C14 N2 C3 N1 . -150.93(16) ?
C17 N2 C3 C2 . -170.47(15) ?
C14 N2 C3 C2 . 35.5(2) ?
C13 C2 C3 N1 . -125.31(19) ?
C1 C2 C3 N1 . 53.4(2) ?
C13 C2 C3 N2 . 47.6(2) ?
C1 C2 C3 N2 . -133.72(17) ?
C3 N1 C4 C5 . 138.06(18) ?
C3 N1 C4 C9 . -49.9(3) ?
C9 C4 C5 C6 . 0.9(3) ?
N1 C4 C5 C6 . 173.51(19) ?
C4 C5 C6 C7 . -0.4(3) ?
C5 C6 C7 C8 . 0.2(4) ?
C6 C7 C8 C9 . -0.6(3) ?
C7 C8 C9 C4 . 1.2(3) ?
C7 C8 C9 S1 . -175.56(17) ?
C5 C4 C9 C8 . -1.3(3) ?
N1 C4 C9 C8 . -173.27(16) ?
C5 C4 C9 S1 . 175.44(14) ?
N1 C4 C9 S1 . 3.5(2) ?
C1 S1 C9 C8 . -120.59(16) ?
C1 S1 C9 C4 . 62.67(15) ?
C2 C1 C10 C11 . 2.8(3) ?
S1 C1 C10 C11 . -175.02(16) ?
C1 C10 C11 C12 . 0.9(3) ?
C10 C11 C12 C13 . -3.1(3) ?
C11 C12 C13 C2 . 1.5(3) ?
C1 C2 C13 C12 . 2.2(3) ?
C3 C2 C13 C12 . -179.03(16) ?
C3 N2 C14 C15 . -144.34(16) ?
C17 N2 C14 C15 . 59.76(19) ?
C16 N3 C15 C14 . 54.35(18) ?
C18 N3 C15 C14 . 179.91(14) ?
N2 C14 C15 N3 . -56.15(18) ?
C15 N3 C16 C17 . -55.19(18) ?
C18 N3 C16 C17 . -178.52(14) ?
C3 N2 C17 C16 . 142.80(16) ?
C14 N2 C17 C16 . -60.21(19) ?
N3 C16 C17 N2 . 57.50(19) ?
C15 N3 C18 C19 . 171.36(15) ?
C16 N3 C18 C19 . -64.6(2) ?
C20 O1 C19 C18 . 69.2(2) y
N3 C18 C19 O1 . 72.8(2) y
C19 O1 C20 C21 . 152.51(17) y
O1 C20 C21 O2 . -71.7(2) ?
O3 C22 C23 C23 3_566 15.3(4) ?
O4 C22 C23 C23 3_566 -165.0(2) ?
